data_7021895
loop_
_publ_author_name
'Thomas, Johannes'
'Klahn, Marcus'
'Spannenberg, Anke'
'Beweries, Torsten'

_publ_section_title
;
 Group 4 metallocene catalysed full dehydrogenation of hydrazine borane.
;
_journal_issue 41
_journal_name_full 'Dalton transactions (Cambridge, England : 2003)'
_journal_page_first 14668
_journal_page_last 14672
_journal_paper_doi 10.1039/c3dt51370j
_journal_volume 42
_journal_year 2013
_chemical_formula_sum 'C28 H50 Al Ti'
_chemical_formula_weight 461.56
_chemical_name_systematic
; 
 ? 
;
_space_group_IT_number 15
_symmetry_cell_setting monoclinic
_symmetry_space_group_name_Hall '-C 2yc'
_symmetry_space_group_name_H-M 'C 1 2/c 1'
_atom_sites_solution_hydrogens geom
_atom_sites_solution_primary direct
_atom_sites_solution_secondary difmap
_audit_creation_method SHELXL-97
_cell_angle_alpha 90.00
_cell_angle_beta 110.917(1)
_cell_angle_gamma 90.00
_cell_formula_units_Z 4
_cell_length_a 15.0433(4)
_cell_length_b 12.0424(3)
_cell_length_c 16.5253(4)
_cell_measurement_reflns_used 9936
_cell_measurement_temperature 150(2)
_cell_measurement_theta_max 28.68
_cell_measurement_theta_min 2.23
_cell_volume 2796.39(12)
_computing_cell_refinement 'SAINT (Bruker, 2009)'
_computing_data_collection 'APEX2 (Bruker, 2011)'
_computing_data_reduction SAINT
_computing_structure_refinement 'SHELXL-97 (Sheldrick, 2008)'
_computing_structure_solution 'SHELXS-97 (Sheldrick, 2008)'
_diffrn_ambient_temperature 150(2)
_diffrn_measured_fraction_theta_full 1.000
_diffrn_measured_fraction_theta_max 1.000
_diffrn_measurement_device_type 'Bruker Kappa APEX II Duo'
_diffrn_measurement_method 'omega and phi scans'
_diffrn_radiation_monochromator 'curved graphite'
_diffrn_radiation_source 'fine-focus sealed tube'
_diffrn_radiation_type MoK\a
_diffrn_radiation_wavelength 0.71073
_diffrn_reflns_av_R_equivalents 0.0289
_diffrn_reflns_av_sigmaI/netI 0.0140
_diffrn_reflns_limit_h_max 20
_diffrn_reflns_limit_h_min -20
_diffrn_reflns_limit_k_max 16
_diffrn_reflns_limit_k_min -16
_diffrn_reflns_limit_l_max 22
_diffrn_reflns_limit_l_min -22
_diffrn_reflns_number 32645
_diffrn_reflns_theta_full 28.28
_diffrn_reflns_theta_max 28.28
_diffrn_reflns_theta_min 2.23
_exptl_absorpt_coefficient_mu 0.349
_exptl_absorpt_correction_T_max 0.7458
_exptl_absorpt_correction_T_min 0.6901
_exptl_absorpt_correction_type multi-scan
_exptl_absorpt_process_details 'SADABS (Bruker, 2008)'
_exptl_crystal_colour blue
_exptl_crystal_density_diffrn 1.096
_exptl_crystal_density_method 'not measured'
_exptl_crystal_description prism
_exptl_crystal_F_000 1012
_exptl_crystal_size_max 0.35
_exptl_crystal_size_mid 0.33
_exptl_crystal_size_min 0.17
_refine_diff_density_max 0.354
_refine_diff_density_min -0.169
_refine_diff_density_rms 0.044
_refine_ls_extinction_method none
_refine_ls_goodness_of_fit_ref 1.034
_refine_ls_hydrogen_treatment mixed
_refine_ls_matrix_type full
_refine_ls_number_parameters 148
_refine_ls_number_reflns 3463
_refine_ls_number_restraints 0
_refine_ls_restrained_S_all 1.034
_refine_ls_R_factor_all 0.0320
_refine_ls_R_factor_gt 0.0274
_refine_ls_shift/su_max 0.001
_refine_ls_shift/su_mean 0.000
_refine_ls_structure_factor_coef Fsqd
_refine_ls_weighting_details 'calc w=1/[\s^2^(Fo^2^)+(0.0391P)^2^+2.1411P] where P=(Fo^2^+2Fc^2^)/3'
_refine_ls_weighting_scheme calc
_refine_ls_wR_factor_gt 0.0741
_refine_ls_wR_factor_ref 0.0777
_reflns_number_gt 3122
_reflns_number_total 3463
_reflns_threshold_expression >2sigma(I)
_cod_data_source_file c3dt51370j.txt
_cod_data_source_block ax0109
_cod_original_sg_symbol_H-M C2/c
_cod_database_code 7021895

loop_
_symmetry_equiv_pos_as_xyz
'x, y, z'
'-x, y, -z+1/2'
'x+1/2, y+1/2, z'
'-x+1/2, y+1/2, -z+1/2'
'-x, -y, -z'
'x, -y, z-1/2'
'-x+1/2, -y+1/2, -z'
'x+1/2, -y+1/2, z-1/2'

loop_
_atom_site_label
_atom_site_type_symbol
_atom_site_fract_x
_atom_site_fract_y
_atom_site_fract_z
_atom_site_U_iso_or_equiv
_atom_site_adp_type
_atom_site_occupancy
_atom_site_symmetry_multiplicity
_atom_site_calc_flag
_atom_site_refinement_flags
Al1 Al 1.0000 0.67578(4) 0.2500 0.01829(11) Uani 1 2 d S
C1 C 1.00005(8) 0.90550(9) 0.39648(7) 0.0194(2) Uani 1 1 d .
C2 C 0.90704(8) 0.87526(10) 0.34058(7) 0.0203(2) Uani 1 1 d .
C3 C 0.86782(8) 0.96671(10) 0.28425(7) 0.0221(2) Uani 1 1 d .
C4 C 0.93421(8) 1.05518(10) 0.30857(7) 0.0224(2) Uani 1 1 d .
C5 C 1.01761(8) 1.01589(9) 0.37594(7) 0.0208(2) Uani 1 1 d .
C6 C 1.06652(9) 0.84131(10) 0.47183(7) 0.0246(2) Uani 1 1 d .
H6A H 1.1240 0.8217 0.4601 0.037 Uiso 1 1 calc R
H6B H 1.0349 0.7734 0.4802 0.037 Uiso 1 1 calc R
H6C H 1.0840 0.8870 0.5243 0.037 Uiso 1 1 calc R
C7 C 0.84908(8) 0.77667(10) 0.34751(8) 0.0266(2) Uani 1 1 d .
H7A H 0.7982 0.8010 0.3674 0.040 Uiso 1 1 calc R
H7B H 0.8901 0.7234 0.3890 0.040 Uiso 1 1 calc R
H7C H 0.8211 0.7412 0.2906 0.040 Uiso 1 1 calc R
C8 C 0.76831(8) 0.97025(12) 0.21845(9) 0.0320(3) Uani 1 1 d .
H8A H 0.7225 0.9683 0.2482 0.048 Uiso 1 1 calc R
H8B H 0.7580 0.9060 0.1798 0.048 Uiso 1 1 calc R
H8C H 0.7596 1.0388 0.1845 0.048 Uiso 1 1 calc R
C9 C 0.90994(10) 1.17431(10) 0.28305(9) 0.0317(3) Uani 1 1 d .
H9A H 0.8797 1.1795 0.2199 0.048 Uiso 1 1 calc R
H9B H 0.9682 1.2190 0.3024 0.048 Uiso 1 1 calc R
H9C H 0.8661 1.2021 0.3102 0.048 Uiso 1 1 calc R
C10 C 1.10366(9) 1.08195(10) 0.42792(8) 0.0271(2) Uani 1 1 d .
H10A H 1.1083 1.0843 0.4886 0.041 Uiso 1 1 calc R
H10B H 1.0980 1.1577 0.4049 0.041 Uiso 1 1 calc R
H10C H 1.1609 1.0469 0.4242 0.041 Uiso 1 1 calc R
C11 C 0.99570(8) 0.57752(10) 0.15190(7) 0.0229(2) Uani 1 1 d .
H11A H 0.9885 0.6234 0.1002 0.028 Uiso 1 1 calc R
H11B H 1.0563 0.5360 0.1672 0.028 Uiso 1 1 calc R
C12 C 0.91230(9) 0.49493(10) 0.13053(8) 0.0277(2) Uani 1 1 d .
H12 H 0.9205 0.4503 0.1837 0.033 Uiso 1 1 calc R
C13 C 0.91042(13) 0.41492(12) 0.05815(10) 0.0438(4) Uani 1 1 d .
H13A H 0.8586 0.3614 0.0485 0.066 Uiso 1 1 calc R
H13B H 0.9712 0.3752 0.0748 0.066 Uiso 1 1 calc R
H13C H 0.9003 0.4568 0.0048 0.066 Uiso 1 1 calc R
C14 C 0.81729(10) 0.55591(13) 0.10507(10) 0.0391(3) Uani 1 1 d .
H14A H 0.8075 0.5997 0.0526 0.059 Uiso 1 1 calc R
H14B H 0.8178 0.6054 0.1523 0.059 Uiso 1 1 calc R
H14C H 0.7657 0.5018 0.0940 0.059 Uiso 1 1 calc R
Ti1 Ti 1.0000 0.90746(2) 0.2500 0.01515(8) Uani 1 2 d S
H1 H 1.0747(11) 0.7800(12) 0.2922(10) 0.032(4) Uiso 1 1 d .

loop_
_atom_site_aniso_label
_atom_site_aniso_U_11
_atom_site_aniso_U_22
_atom_site_aniso_U_33
_atom_site_aniso_U_23
_atom_site_aniso_U_13
_atom_site_aniso_U_12
Al1 0.0185(2) 0.0186(2) 0.0177(2) 0.000 0.00639(17) 0.000
C1 0.0205(5) 0.0226(5) 0.0157(5) -0.0016(4) 0.0075(4) 0.0020(4)
C2 0.0185(5) 0.0250(5) 0.0190(5) -0.0026(4) 0.0088(4) 0.0007(4)
C3 0.0177(5) 0.0273(6) 0.0213(5) -0.0015(4) 0.0069(4) 0.0048(4)
C4 0.0240(5) 0.0216(5) 0.0210(5) -0.0015(4) 0.0074(4) 0.0053(4)
C5 0.0227(5) 0.0212(5) 0.0177(5) -0.0033(4) 0.0062(4) 0.0016(4)
C6 0.0277(6) 0.0266(6) 0.0174(5) 0.0004(4) 0.0056(4) 0.0020(4)
C7 0.0225(5) 0.0310(6) 0.0302(6) -0.0026(5) 0.0144(5) -0.0036(5)
C8 0.0177(5) 0.0437(7) 0.0314(6) 0.0005(5) 0.0048(5) 0.0060(5)
C9 0.0357(7) 0.0242(6) 0.0329(6) 0.0016(5) 0.0093(5) 0.0097(5)
C10 0.0293(6) 0.0254(6) 0.0222(5) -0.0049(4) 0.0039(5) -0.0033(5)
C11 0.0247(5) 0.0224(5) 0.0216(5) -0.0008(4) 0.0081(4) 0.0024(4)
C12 0.0355(6) 0.0224(5) 0.0224(5) -0.0018(4) 0.0069(5) -0.0035(5)
C13 0.0642(10) 0.0274(7) 0.0365(8) -0.0108(6) 0.0141(7) -0.0041(6)
C14 0.0285(7) 0.0392(7) 0.0432(8) -0.0084(6) 0.0051(6) -0.0077(6)
Ti1 0.01415(13) 0.01641(13) 0.01410(13) 0.000 0.00406(9) 0.000

loop_
_atom_type_symbol
_atom_type_description
_atom_type_scat_dispersion_real
_atom_type_scat_dispersion_imag
_atom_type_scat_source
C C 0.0033 0.0016 'International Tables Vol C Tables 4.2.6.8 and 6.1.1.4'
H H 0.0000 0.0000 'International Tables Vol C Tables 4.2.6.8 and 6.1.1.4'
Al Al 0.0645 0.0514 'International Tables Vol C Tables 4.2.6.8 and 6.1.1.4'
Ti Ti 0.2776 0.4457 'International Tables Vol C Tables 4.2.6.8 and 6.1.1.4'

loop_
_geom_angle_atom_site_label_1
_geom_angle_atom_site_label_2
_geom_angle_atom_site_label_3
_geom_angle
_geom_angle_site_symmetry_1
_geom_angle_site_symmetry_3
C11 Al1 C11 107.00(7) . 2_755
C11 Al1 Ti1 126.50(4) . .
C11 Al1 Ti1 126.50(4) 2_755 .
C11 Al1 H1 127.7(5) . .
C11 Al1 H1 106.7(5) 2_755 .
Ti1 Al1 H1 41.0(5) . .
C5 C1 C2 107.97(10) . .
C5 C1 C6 123.64(10) . .
C2 C1 C6 128.02(10) . .
C5 C1 Ti1 71.67(6) . .
C2 C1 Ti1 72.77(6) . .
C6 C1 Ti1 126.60(7) . .
C1 C2 C3 107.95(10) . .
C1 C2 C7 128.07(10) . .
C3 C2 C7 122.96(10) . .
C1 C2 Ti1 73.05(6) . .
C3 C2 Ti1 70.61(6) . .
C7 C2 Ti1 130.87(8) . .
C4 C3 C2 108.06(10) . .
C4 C3 C8 127.04(11) . .
C2 C3 C8 124.52(11) . .
C4 C3 Ti1 74.14(6) . .
C2 C3 Ti1 74.68(6) . .
C8 C3 Ti1 122.72(8) . .
C3 C4 C5 107.82(10) . .
C3 C4 C9 124.21(11) . .
C5 C4 C9 126.34(11) . .
C3 C4 Ti1 71.27(6) . .
C5 C4 Ti1 72.24(6) . .
C9 C4 Ti1 133.46(9) . .
C1 C5 C4 108.05(10) . .
C1 C5 C10 123.75(10) . .
C4 C5 C10 127.49(11) . .
C1 C5 Ti1 74.01(6) . .
C4 C5 Ti1 73.07(6) . .
C10 C5 Ti1 126.36(8) . .
C1 C6 H6A 109.5 . .
C1 C6 H6B 109.5 . .
H6A C6 H6B 109.5 . .
C1 C6 H6C 109.5 . .
H6A C6 H6C 109.5 . .
H6B C6 H6C 109.5 . .
C2 C7 H7A 109.5 . .
C2 C7 H7B 109.5 . .
H7A C7 H7B 109.5 . .
C2 C7 H7C 109.5 . .
H7A C7 H7C 109.5 . .
H7B C7 H7C 109.5 . .
C3 C8 H8A 109.5 . .
C3 C8 H8B 109.5 . .
H8A C8 H8B 109.5 . .
C3 C8 H8C 109.5 . .
H8A C8 H8C 109.5 . .
H8B C8 H8C 109.5 . .
C4 C9 H9A 109.5 . .
C4 C9 H9B 109.5 . .
H9A C9 H9B 109.5 . .
C4 C9 H9C 109.5 . .
H9A C9 H9C 109.5 . .
H9B C9 H9C 109.5 . .
C5 C10 H10A 109.5 . .
C5 C10 H10B 109.5 . .
H10A C10 H10B 109.5 . .
C5 C10 H10C 109.5 . .
H10A C10 H10C 109.5 . .
H10B C10 H10C 109.5 . .
C12 C11 Al1 110.97(8) . .
C12 C11 H11A 109.4 . .
Al1 C11 H11A 109.4 . .
C12 C11 H11B 109.4 . .
Al1 C11 H11B 109.4 . .
H11A C11 H11B 108.0 . .
C14 C12 C13 109.49(12) . .
C14 C12 C11 111.01(10) . .
C13 C12 C11 111.88(11) . .
C14 C12 H12 108.1 . .
C13 C12 H12 108.1 . .
C11 C12 H12 108.1 . .
C12 C13 H13A 109.5 . .
C12 C13 H13B 109.5 . .
H13A C13 H13B 109.5 . .
C12 C13 H13C 109.5 . .
H13A C13 H13C 109.5 . .
H13B C13 H13C 109.5 . .
C12 C14 H14A 109.5 . .
C12 C14 H14B 109.5 . .
H14A C14 H14B 109.5 . .
C12 C14 H14C 109.5 . .
H14A C14 H14C 109.5 . .
H14B C14 H14C 109.5 . .
C3 Ti1 C3 144.87(6) . 2_755
C3 Ti1 C5 101.68(4) . 2_755
C3 Ti1 C5 57.85(4) 2_755 2_755
C3 Ti1 C5 57.85(4) . .
C3 Ti1 C5 101.68(4) 2_755 .
C5 Ti1 C5 113.78(6) 2_755 .
C3 Ti1 C4 112.09(4) . 2_755
C3 Ti1 C4 34.59(4) 2_755 2_755
C5 Ti1 C4 34.69(4) 2_755 2_755
C5 Ti1 C4 90.73(4) . 2_755
C3 Ti1 C4 34.59(4) . .
C3 Ti1 C4 112.09(4) 2_755 .
C5 Ti1 C4 90.73(4) 2_755 .
C5 Ti1 C4 34.69(4) . .
C4 Ti1 C4 84.39(6) 2_755 .
C3 Ti1 C2 156.78(4) . 2_755
C3 Ti1 C2 34.70(4) 2_755 2_755
C5 Ti1 C2 57.12(4) 2_755 2_755
C5 Ti1 C2 135.90(4) . 2_755
C4 Ti1 C2 57.06(4) 2_755 2_755
C4 Ti1 C2 141.40(4) . 2_755
C3 Ti1 C2 34.70(4) . .
C3 Ti1 C2 156.78(4) 2_755 .
C5 Ti1 C2 135.90(4) 2_755 .
C5 Ti1 C2 57.12(4) . .
C4 Ti1 C2 141.40(4) 2_755 .
C4 Ti1 C2 57.06(4) . .
C2 Ti1 C2 161.53(6) 2_755 .
C3 Ti1 C1 122.86(4) . 2_755
C3 Ti1 C1 57.55(4) 2_755 2_755
C5 Ti1 C1 34.33(4) 2_755 2_755
C5 Ti1 C1 146.77(4) . 2_755
C4 Ti1 C1 57.12(4) 2_755 2_755
C4 Ti1 C1 123.88(4) . 2_755
C2 Ti1 C1 34.18(4) 2_755 2_755
C2 Ti1 C1 145.50(4) . 2_755
C3 Ti1 C1 57.55(4) . .
C3 Ti1 C1 122.86(4) 2_755 .
C5 Ti1 C1 146.77(4) 2_755 .
C5 Ti1 C1 34.33(4) . .
C4 Ti1 C1 123.88(4) 2_755 .
C4 Ti1 C1 57.12(4) . .
C2 Ti1 C1 145.50(4) 2_755 .
C2 Ti1 C1 34.18(4) . .
C1 Ti1 C1 178.88(5) 2_755 .
C3 Ti1 Al1 107.57(3) . .
C3 Ti1 Al1 107.57(3) 2_755 .
C5 Ti1 Al1 123.11(3) 2_755 .
C5 Ti1 Al1 123.11(3) . .
C4 Ti1 Al1 137.81(3) 2_755 .
C4 Ti1 Al1 137.81(3) . .
C2 Ti1 Al1 80.76(3) 2_755 .
C2 Ti1 Al1 80.76(3) . .
C1 Ti1 Al1 89.44(3) 2_755 .
C1 Ti1 Al1 89.44(3) . .
C3 Ti1 H1 126.8(5) . .
C3 Ti1 H1 83.9(5) 2_755 .
C5 Ti1 H1 129.3(5) 2_755 .
C5 Ti1 H1 104.9(5) . .
C4 Ti1 H1 118.4(5) 2_755 .
C4 Ti1 H1 137.1(5) . .
C2 Ti1 H1 72.4(5) 2_755 .
C2 Ti1 H1 92.3(5) . .
C1 Ti1 H1 98.6(5) 2_755 .
C1 Ti1 H1 80.5(5) . .
Al1 Ti1 H1 35.4(5) . .

loop_
_geom_bond_atom_site_label_1
_geom_bond_atom_site_label_2
_geom_bond_distance
_geom_bond_site_symmetry_2
Al1 C11 1.9893(12) .
Al1 C11 1.9893(12) 2_755
Al1 Ti1 2.7901(5) .
Al1 H1 1.662(15) .
C1 C5 1.4199(16) .
C1 C2 1.4215(15) .
C1 C6 1.5030(15) .
C1 Ti1 2.4205(10) .
C2 C3 1.4266(16) .
C2 C7 1.5015(16) .
C2 Ti1 2.4168(11) .
C3 C4 1.4168(16) .
C3 C8 1.5043(16) .
C3 Ti1 2.3637(11) .
C4 C5 1.4284(15) .
C4 C9 1.5031(16) .
C4 Ti1 2.4009(11) .
C5 C10 1.5008(16) .
C5 Ti1 2.3901(11) .
C6 H6A 0.9800 .
C6 H6B 0.9800 .
C6 H6C 0.9800 .
C7 H7A 0.9800 .
C7 H7B 0.9800 .
C7 H7C 0.9800 .
C8 H8A 0.9800 .
C8 H8B 0.9800 .
C8 H8C 0.9800 .
C9 H9A 0.9800 .
C9 H9B 0.9800 .
C9 H9C 0.9800 .
C10 H10A 0.9800 .
C10 H10B 0.9800 .
C10 H10C 0.9800 .
C11 C12 1.5400(16) .
C11 H11A 0.9900 .
C11 H11B 0.9900 .
C12 C14 1.5262(19) .
C12 C13 1.5282(18) .
C12 H12 1.0000 .
C13 H13A 0.9800 .
C13 H13B 0.9800 .
C13 H13C 0.9800 .
C14 H14A 0.9800 .
C14 H14B 0.9800 .
C14 H14C 0.9800 .
Ti1 C3 2.3637(11) 2_755
Ti1 C5 2.3900(11) 2_755
Ti1 C4 2.4009(11) 2_755
Ti1 C2 2.4167(11) 2_755
Ti1 C1 2.4204(10) 2_755
Ti1 H1 1.883(15) .
